data_1540768
loop_
_publ_author_name
'Zhou, O.'
'Cox, D.E.'

_publ_section_title
;
 Structures of C60 intercalation compounds
;
_journal_name_full 'Journal of Physics and Chemistry of Solids'
_journal_page_first 1373
_journal_page_last 1390
_journal_volume 53
_journal_year 1992
_chemical_formula_sum 'C60 I3.83'
_space_group_IT_number 147
_symmetry_space_group_name_Hall '-P 3'
_symmetry_space_group_name_H-M 'P -3'
_cell_angle_alpha 90
_cell_angle_beta 90
_cell_angle_gamma 120
_cell_formula_units_Z 1
_cell_length_a 9.962
_cell_length_b 9.962
_cell_length_c 9.984
_cell_volume 858.081
_citation_journal_id_ASTM JPCSAW
_cod_data_source_file Zhou_JPCSAW_1992_1782.cif
_cod_data_source_block C60I3.83
_cod_database_code 1540768

loop_
_symmetry_equiv_pos_as_xyz
x,y,z
-y,x-y,z
-x+y,-x,z
-x,-y,-z
y,-x+y,-z
x-y,x,-z

loop_
_atom_site_label
_atom_site_type_symbol
_atom_site_fract_x
_atom_site_fract_y
_atom_site_fract_z
_atom_site_occupancy
_atom_site_U_iso_or_equiv
C5 C 0.3264 0.0608 0.1891 1 0.0
I1 I 0.6423 0.2846 0.4463 0.164 0.0
C1 C 0.0868 0.293 0.2409 1 0.0
C3 C 0.0579 0.1624 0.3248 1 0.0
C9 C 0.2988 0.181 0.2409 1 0.0
C7 C 0.1617 0.1076 0.3248 1 0.0
C6 C 0.3265 0.3062 0.1605 1 0.0
I3 I 0.5373 0.0746 0.5 0.3101 0.0
C10 C 0.3829 0.3167 0.0248 1 0.0
C2 C 0.2183 0.3634 0.1605 1 0.0
C8 C 0.3804 0.0709 0.059 1 0.0
C4 C 0.2077 0.4093 0.0248 1 0.0
I2 I 0.6423 0.2846 0.5537 0.164 0.0
